data_4083485
loop_
_publ_author_name
'Nako, Adi E.'
'Tan, Qian Wen'
'White, Andrew J. P.'
'Crimmin, Mark R.'

_publ_section_title
;
 Weakly Coordinated Zinc and Aluminum \s-Complexes of Copper(I)
;
_journal_issue 11
_journal_name_full Organometallics
_journal_page_first 2685
_journal_paper_doi 10.1021/om500380k
_journal_volume 33
_journal_year 2014
_chemical_formula_moiety 'C40 H44 Al Cl4 Cu N4, C6 H6'
_chemical_formula_sum 'C46 H50 Al Cl4 Cu N4'
_chemical_formula_weight 891.22
_chemical_name_systematic
;
 ?
;
_space_group_crystal_system monoclinic
_space_group_IT_number 14
_space_group_name_Hall '-P 2yn'
_space_group_name_H-M_alt 'P 1 21/n 1'
_symmetry_space_group_name_Hall '-P 2yn'
_symmetry_space_group_name_H-M 'P 1 21/n 1'
_atom_sites_solution_hydrogens mixed
_audit_creation_method SHELXL-2013
_cell_angle_alpha 90
_cell_angle_beta 115.863(4)
_cell_angle_gamma 90
_cell_formula_units_Z 4
_cell_length_a 21.2586(6)
_cell_length_b 10.1755(2)
_cell_length_c 23.0310(6)
_cell_measurement_reflns_used 4338
_cell_measurement_temperature 173
_cell_measurement_theta_max 27.6780
_cell_measurement_theta_min 2.4880
_cell_volume 4483.0(2)
_computing_cell_refinement CrysAlisPro,
_computing_data_collection CrysAlisPro,
_computing_data_reduction CrysAlisPro,
_computing_molecular_graphics 'Bruker SHELXTL'
_computing_publication_material 'CIFTAB-2013 (Sheldrick, 2013)'
_computing_structure_refinement 'SHELXL-2013 (Sheldrick, 2013)'
_computing_structure_solution 'SHELXS-2013 (Sheldrick, 2013)'
_diffrn_ambient_temperature 173
_diffrn_detector_area_resol_mean 16.0382
_diffrn_measured_fraction_theta_full 0.984
_diffrn_measured_fraction_theta_max 0.807
_diffrn_measurement_device_type 'Agilent Xcalibur 3 E'
_diffrn_measurement_method 'omega scans'
_diffrn_radiation_type MoK\a
_diffrn_radiation_wavelength 0.71073
_diffrn_reflns_av_R_equivalents 0.0186
_diffrn_reflns_av_unetI/netI 0.0398
_diffrn_reflns_Laue_measured_fraction_full 0.984
_diffrn_reflns_Laue_measured_fraction_max 0.807
_diffrn_reflns_limit_h_max 27
_diffrn_reflns_limit_h_min -14
_diffrn_reflns_limit_k_max 13
_diffrn_reflns_limit_k_min -7
_diffrn_reflns_limit_l_max 23
_diffrn_reflns_limit_l_min -29
_diffrn_reflns_number 15070
_diffrn_reflns_point_group_measured_fraction_full 0.984
_diffrn_reflns_point_group_measured_fraction_max 0.807
_diffrn_reflns_theta_full 25.242
_diffrn_reflns_theta_max 28.087
_diffrn_reflns_theta_min 2.649
_diffrn_source 'Enhance (Mo) X-ray Source'
_exptl_absorpt_coefficient_mu 0.782
_exptl_absorpt_correction_T_max 0.934
_exptl_absorpt_correction_T_min 0.822
_exptl_absorpt_correction_type analytical
_exptl_absorpt_process_details
;
CrysAlisPro, Agilent Technologies,
Version 1.171.36.28 (release 01-02-2013 CrysAlis171 .NET)
(compiled Feb  1 2013,16:14:44)
Analytical numeric absorption correction using a multifaceted crystal
model based on expressions derived by R.C. Clark & J.S. Reid.
(Clark, R. C. & Reid, J. S. (1995). Acta Cryst. A51, 887-897)
;
_exptl_crystal_colour 'Pale yellow'
_exptl_crystal_density_diffrn 1.320
_exptl_crystal_description 'blocky needles'
_exptl_crystal_F_000 1856
_exptl_crystal_size_max 0.46
_exptl_crystal_size_mid 0.16
_exptl_crystal_size_min 0.10
_refine_diff_density_max 0.304
_refine_diff_density_min -0.369
_refine_diff_density_rms 0.054
_refine_ls_extinction_method none
_refine_ls_goodness_of_fit_ref 1.029
_refine_ls_hydrogen_treatment mixed
_refine_ls_matrix_type full
_refine_ls_number_parameters 524
_refine_ls_number_reflns 8812
_refine_ls_number_restraints 48
_refine_ls_restrained_S_all 1.027
_refine_ls_R_factor_all 0.0532
_refine_ls_R_factor_gt 0.0366
_refine_ls_shift/su_max 0.001
_refine_ls_shift/su_mean 0.000
_refine_ls_structure_factor_coef Fsqd
_refine_ls_weighting_details
;
 w=1/[\s^2^(Fo^2^)+(0.0329P)^2^+2.5488P]
 where P=(Fo^2^+2Fc^2^)/3
;
_refine_ls_weighting_scheme calc
_refine_ls_wR_factor_gt 0.0801
_refine_ls_wR_factor_ref 0.0872
_reflns_Friedel_coverage 0.000
_reflns_number_gt 6990
_reflns_number_total 8812
_reflns_threshold_expression 'I > 2\s(I)'
_cod_data_source_file om500380k_si_003.cif
_cod_data_source_block 2
_cod_depositor_comments 'Adding full bibliography for 4083485--4083487.cif.'
_cod_database_code 4083485
_shelx_space_group_comment
;
The symmetry employed for this shelxl refinement is uniquely defined
by the following loop, which should always be used as a source of
symmetry information in preference to the above space-group names.
They are only intended as comments.
;
_shelxl_version_number 2013-2

loop_
_space_group_symop_operation_xyz
'x, y, z'
'-x+1/2, y+1/2, -z+1/2'
'-x, -y, -z'
'x-1/2, -y-1/2, z-1/2'

loop_
_atom_site_label
_atom_site_type_symbol
_atom_site_fract_x
_atom_site_fract_y
_atom_site_fract_z
_atom_site_U_iso_or_equiv
_atom_site_adp_type
_atom_site_occupancy
_atom_site_site_symmetry_order
_atom_site_calc_flag
_atom_site_refinement_flags_posn
_atom_site_refinement_flags_adp
_atom_site_refinement_flags_occupancy
_atom_site_disorder_assembly
_atom_site_disorder_group
Cu1 Cu 0.49184(2) 0.12785(3) 0.24132(2) 0.02168(8) Uani 1 1 d . . . . .
Al1 Al 0.58110(3) 0.31512(6) 0.25398(3) 0.02074(15) Uani 1 1 d . . . . .
H1 H 0.5419(11) 0.223(2) 0.2890(10) 0.023(6) Uiso 1 1 d . . . . .
H2 H 0.5904(11) 0.278(2) 0.1956(10) 0.030(6) Uiso 1 1 d . . . . .
N1 N 0.45257(9) 0.03998(17) 0.15935(8) 0.0207(4) Uani 1 1 d . . . . .
C1 C 0.41368(11) -0.0686(2) 0.14801(10) 0.0210(5) Uani 1 1 d . . . . .
C2 C 0.39335(11) -0.1262(2) 0.19228(11) 0.0232(5) Uani 1 1 d . . . . .
H2A H 0.3694 -0.2077 0.1794 0.028 Uiso 1 1 calc R U . . .
C3 C 0.40351(11) -0.0803(2) 0.25310(11) 0.0241(5) Uani 1 1 d . . . . .
N3 N 0.44209(10) 0.02341(18) 0.28092(9) 0.0242(4) Uani 1 1 d . . . . .
C4 C 0.38981(13) -0.1357(2) 0.08323(11) 0.0290(5) Uani 1 1 d . . . . .
H4A H 0.3585 -0.0771 0.0491 0.043 Uiso 1 1 calc R U . . .
H4B H 0.3649 -0.2169 0.0830 0.043 Uiso 1 1 calc R U . . .
H4C H 0.4306 -0.1568 0.0756 0.043 Uiso 1 1 calc R U . . .
C5 C 0.36905(14) -0.1567(2) 0.28773(13) 0.0357(6) Uani 1 1 d . . . . .
H5A H 0.4038 -0.1772 0.3316 0.054 Uiso 1 1 calc R U . . .
H5B H 0.3495 -0.2385 0.2644 0.054 Uiso 1 1 calc R U . . .
H5C H 0.3315 -0.1038 0.2896 0.054 Uiso 1 1 calc R U . . .
C6 C 0.46178(11) 0.0951(2) 0.10730(10) 0.0217(5) Uani 1 1 d . . . . .
C7 C 0.52251(12) 0.0757(2) 0.09955(11) 0.0267(5) Uani 1 1 d . . . . .
Cl7 Cl 0.58627(3) -0.02762(7) 0.15351(3) 0.04063(16) Uani 1 1 d . . . . .
C8 C 0.53284(13) 0.1328(2) 0.05005(12) 0.0331(6) Uani 1 1 d . . . . .
H8A H 0.5748 0.1169 0.0460 0.040 Uiso 1 1 calc R U . . .
C9 C 0.48204(14) 0.2128(3) 0.00673(12) 0.0372(6) Uani 1 1 d . . . . .
H9A H 0.4891 0.2528 -0.0272 0.045 Uiso 1 1 calc R U . . .
C10 C 0.42083(13) 0.2357(2) 0.01217(11) 0.0332(6) Uani 1 1 d . . . . .
H10A H 0.3856 0.2906 -0.0180 0.040 Uiso 1 1 calc R U . . .
C11 C 0.41149(12) 0.1775(2) 0.06210(11) 0.0255(5) Uani 1 1 d . . . . .
Cl11 Cl 0.33381(3) 0.20199(6) 0.06806(3) 0.03502(15) Uani 1 1 d . . . . .
C12 C 0.44500(12) 0.0720(2) 0.33929(11) 0.0266(5) Uani 1 1 d . . . . .
C13 C 0.50229(13) 0.0476(2) 0.39870(12) 0.0317(6) Uani 1 1 d . . . . .
Cl13 Cl 0.56477(4) -0.06499(7) 0.40095(3) 0.04427(17) Uani 1 1 d . . . . .
C14 C 0.51066(15) 0.1084(3) 0.45517(13) 0.0406(7) Uani 1 1 d . . . . .
H14A H 0.5510 0.0916 0.4943 0.049 Uiso 1 1 calc R U . . .
C15 C 0.46013(16) 0.1932(3) 0.45427(14) 0.0466(7) Uani 1 1 d . . . . .
H15A H 0.4656 0.2353 0.4930 0.056 Uiso 1 1 calc R U . . .
C16 C 0.40202(16) 0.2177(3) 0.39810(15) 0.0435(7) Uani 1 1 d . . . . .
H16A H 0.3668 0.2755 0.3979 0.052 Uiso 1 1 calc R U . . .
C17 C 0.39472(13) 0.1577(2) 0.34137(13) 0.0341(6) Uani 1 1 d . . . . .
Cl17 Cl 0.32138(4) 0.19135(8) 0.26993(4) 0.05262(19) Uani 1 1 d . . . . .
N21 N 0.67039(9) 0.34393(17) 0.32357(8) 0.0204(4) Uani 1 1 d . . . . .
C21 C 0.69554(11) 0.4617(2) 0.34770(10) 0.0219(5) Uani 1 1 d . . . . .
C22 C 0.65711(11) 0.5776(2) 0.32604(10) 0.0238(5) Uani 1 1 d . . . . .
H22A H 0.6816 0.6571 0.3432 0.029 Uiso 1 1 calc R U . . .
C23 C 0.58677(11) 0.5900(2) 0.28201(10) 0.0218(5) Uani 1 1 d . . . . .
N23 N 0.54737(9) 0.48685(17) 0.25166(8) 0.0205(4) Uani 1 1 d . . . . .
C24 C 0.76872(11) 0.4727(2) 0.40126(11) 0.0299(5) Uani 1 1 d . . . . .
H24A H 0.7710 0.4284 0.4399 0.045 Uiso 1 1 calc R U . . .
H24B H 0.7809 0.5657 0.4110 0.045 Uiso 1 1 calc R U . . .
H24C H 0.8017 0.4313 0.3877 0.045 Uiso 1 1 calc R U . . .
C25 C 0.55559(12) 0.7254(2) 0.26938(12) 0.0321(6) Uani 1 1 d . . . . .
H25A H 0.5339 0.7427 0.2229 0.048 Uiso 1 1 calc R U . . .
H25B H 0.5924 0.7904 0.2914 0.048 Uiso 1 1 calc R U . . .
H25C H 0.5201 0.7316 0.2856 0.048 Uiso 1 1 calc R U . . .
C26 C 0.71280(11) 0.2281(2) 0.34960(10) 0.0229(5) Uani 1 1 d . . . . .
C27 C 0.75416(12) 0.1812(2) 0.32072(11) 0.0277(5) Uani 1 1 d . . . . .
C28 C 0.79169(12) 0.0658(3) 0.34470(12) 0.0355(6) Uani 1 1 d . . . . .
H28A H 0.8204 0.0333 0.3258 0.043 Uiso 1 1 calc R U . . .
C29 C 0.78853(13) -0.0033(2) 0.39523(12) 0.0350(6) Uani 1 1 d . . . . .
C30 C 0.74702(12) 0.0466(2) 0.42272(11) 0.0319(6) Uani 1 1 d . . . . .
H30A H 0.7442 -0.0002 0.4572 0.038 Uiso 1 1 calc R U . . .
C31 C 0.70927(11) 0.1628(2) 0.40147(10) 0.0243(5) Uani 1 1 d . . . . .
C32 C 0.75844(14) 0.2535(3) 0.26544(13) 0.0417(7) Uani 1 1 d . . . . .
H32A H 0.7971 0.2180 0.2580 0.063 Uiso 1 1 calc R U . . .
H32B H 0.7665 0.3472 0.2760 0.063 Uiso 1 1 calc R U . . .
H32C H 0.7145 0.2424 0.2264 0.063 Uiso 1 1 calc R U . . .
C33 C 0.82948(16) -0.1284(3) 0.41982(14) 0.0545(8) Uani 1 1 d . . . . .
H33A H 0.8175 -0.1678 0.4525 0.082 Uiso 1 1 calc R U . . .
H33B H 0.8796 -0.1088 0.4390 0.082 Uiso 1 1 calc R U . . .
H33C H 0.8179 -0.1901 0.3839 0.082 Uiso 1 1 calc R U . . .
C34 C 0.66713(12) 0.2179(2) 0.43398(11) 0.0303(5) Uani 1 1 d . . . . .
H34A H 0.6705 0.1590 0.4689 0.045 Uiso 1 1 calc R U . . .
H34B H 0.6181 0.2258 0.4024 0.045 Uiso 1 1 calc R U . . .
H34C H 0.6853 0.3047 0.4518 0.045 Uiso 1 1 calc R U . . .
C35 C 0.47245(11) 0.5033(2) 0.21447(11) 0.0225(5) Uani 1 1 d . . . . .
C36 C 0.42966(12) 0.4953(2) 0.24640(11) 0.0262(5) Uani 1 1 d . . . . .
C37 C 0.35790(12) 0.5013(2) 0.20973(12) 0.0299(5) Uani 1 1 d . . . . .
H37A H 0.3284 0.4974 0.2310 0.036 Uiso 1 1 calc R U . . .
C38 C 0.32792(12) 0.5129(2) 0.14336(12) 0.0311(6) Uani 1 1 d . . . . .
C39 C 0.37162(12) 0.5208(2) 0.11319(11) 0.0290(5) Uani 1 1 d . . . . .
H39A H 0.3516 0.5292 0.0676 0.035 Uiso 1 1 calc R U . . .
C40 C 0.44422(11) 0.5169(2) 0.14776(11) 0.0240(5) Uani 1 1 d . . . . .
C41 C 0.46044(13) 0.4817(3) 0.31875(11) 0.0362(6) Uani 1 1 d . . . . .
H41A H 0.4868 0.5613 0.3390 0.054 Uiso 1 1 calc R U . . .
H41B H 0.4918 0.4055 0.3324 0.054 Uiso 1 1 calc R U . . .
H41C H 0.4227 0.4694 0.3319 0.054 Uiso 1 1 calc R U . . .
C42 C 0.24914(13) 0.5145(3) 0.10457(14) 0.0514(8) Uani 1 1 d . . . . .
H42A H 0.2330 0.4274 0.0859 0.077 Uiso 1 1 calc R U . . .
H42B H 0.2362 0.5796 0.0699 0.077 Uiso 1 1 calc R U . . .
H42C H 0.2273 0.5377 0.1329 0.077 Uiso 1 1 calc R U . . .
C43 C 0.49053(12) 0.5286(3) 0.11356(11) 0.0327(6) Uani 1 1 d . . . . .
H43A H 0.5220 0.6039 0.1309 0.049 Uiso 1 1 calc R U . . .
H43B H 0.4615 0.5414 0.0673 0.049 Uiso 1 1 calc R U . . .
H43C H 0.5182 0.4481 0.1203 0.049 Uiso 1 1 calc R U . . .
C51 C 0.5839(2) 0.4661(7) 0.4972(3) 0.053(3) Uani 0.647(19) 1 d G U P A 1
H51A H 0.5381 0.4545 0.4635 0.063 Uiso 0.647(19) 1 calc R U P A 1
C52 C 0.6304(4) 0.5508(6) 0.4885(4) 0.0521(16) Uani 0.647(19) 1 d G U P A 1
H52A H 0.6164 0.5971 0.4490 0.063 Uiso 0.647(19) 1 calc R U P A 1
C53 C 0.6973(3) 0.5679(7) 0.5377(5) 0.0516(19) Uani 0.647(19) 1 d G U P A 1
H53A H 0.7291 0.6258 0.5318 0.062 Uiso 0.647(19) 1 calc R U P A 1
C54 C 0.71776(14) 0.5001(9) 0.5956(4) 0.049(2) Uani 0.647(19) 1 d G U P A 1
H54A H 0.7635 0.5117 0.6292 0.058 Uiso 0.647(19) 1 calc R U P A 1
C55 C 0.6712(3) 0.4154(7) 0.6042(2) 0.0522(16) Uani 0.647(19) 1 d G U P A 1
H55A H 0.6852 0.3691 0.6437 0.063 Uiso 0.647(19) 1 calc R U P A 1
C56 C 0.6043(3) 0.3984(6) 0.5550(3) 0.0585(19) Uani 0.647(19) 1 d G U P A 1
H56A H 0.5725 0.3404 0.5609 0.070 Uiso 0.647(19) 1 calc R U P A 1
C51' C 0.5836(4) 0.4647(14) 0.4937(5) 0.053(6) Uiso 0.353(19) 1 d G U P A 2
H51B H 0.5376 0.4367 0.4659 0.063 Uiso 0.353(19) 1 calc R U P A 2
C52' C 0.6160(5) 0.5612(13) 0.4736(5) 0.051(3) Uiso 0.353(19) 1 d G U P A 2
H52B H 0.5921 0.5991 0.4319 0.061 Uiso 0.353(19) 1 calc R U P A 2
C53' C 0.6833(5) 0.6022(11) 0.5144(6) 0.048(3) Uiso 0.353(19) 1 d G U P A 2
H53B H 0.7055 0.6681 0.5006 0.058 Uiso 0.353(19) 1 calc R U P A 2
C54' C 0.7183(3) 0.5467(13) 0.5753(5) 0.041(3) Uiso 0.353(19) 1 d G U P A 2
H54B H 0.7643 0.5747 0.6032 0.050 Uiso 0.353(19) 1 calc R U P A 2
C55' C 0.6859(6) 0.4502(12) 0.5955(4) 0.046(3) Uiso 0.353(19) 1 d G U P A 2
H55B H 0.7098 0.4122 0.6372 0.055 Uiso 0.353(19) 1 calc R U P A 2
C56' C 0.6186(7) 0.4092(12) 0.5547(5) 0.049(3) Uiso 0.353(19) 1 d G U P A 2
H56B H 0.5965 0.3432 0.5685 0.059 Uiso 0.353(19) 1 calc R U P A 2

loop_
_atom_site_aniso_label
_atom_site_aniso_U_11
_atom_site_aniso_U_22
_atom_site_aniso_U_33
_atom_site_aniso_U_23
_atom_site_aniso_U_13
_atom_site_aniso_U_12
Cu1 0.02258(14) 0.02212(14) 0.02088(14) -0.00085(11) 0.00997(11) -0.00393(12)
Al1 0.0219(3) 0.0190(3) 0.0203(3) -0.0005(3) 0.0083(3) -0.0012(3)
N1 0.0198(9) 0.0221(10) 0.0201(9) 0.0004(8) 0.0084(7) -0.0009(8)
C1 0.0171(10) 0.0180(11) 0.0246(12) 0.0011(9) 0.0061(9) 0.0044(9)
C2 0.0212(11) 0.0171(11) 0.0301(12) 0.0009(10) 0.0101(9) -0.0010(10)
C3 0.0228(11) 0.0198(11) 0.0325(13) 0.0044(10) 0.0146(10) 0.0018(10)
N3 0.0284(10) 0.0240(10) 0.0252(10) -0.0011(8) 0.0164(8) -0.0035(9)
C4 0.0364(13) 0.0217(12) 0.0274(12) -0.0033(10) 0.0126(10) -0.0055(11)
C5 0.0438(15) 0.0296(13) 0.0431(15) -0.0006(12) 0.0277(13) -0.0097(12)
C6 0.0244(11) 0.0203(11) 0.0186(11) -0.0054(9) 0.0075(9) -0.0067(9)
C7 0.0291(12) 0.0265(12) 0.0247(12) -0.0043(10) 0.0119(10) -0.0044(11)
Cl7 0.0318(3) 0.0479(4) 0.0463(4) 0.0075(3) 0.0208(3) 0.0106(3)
C8 0.0392(14) 0.0348(14) 0.0340(14) -0.0073(12) 0.0239(12) -0.0102(12)
C9 0.0545(17) 0.0341(14) 0.0274(13) -0.0020(11) 0.0219(12) -0.0165(13)
C10 0.0419(15) 0.0251(13) 0.0253(13) 0.0022(10) 0.0078(11) -0.0048(12)
C11 0.0286(12) 0.0211(11) 0.0240(12) -0.0029(9) 0.0088(10) -0.0052(10)
Cl11 0.0283(3) 0.0309(3) 0.0421(4) 0.0035(3) 0.0119(3) 0.0049(3)
C12 0.0344(13) 0.0223(12) 0.0319(13) -0.0030(10) 0.0226(11) -0.0082(11)
C13 0.0411(14) 0.0295(13) 0.0323(14) -0.0017(11) 0.0232(12) -0.0047(12)
Cl13 0.0456(4) 0.0471(4) 0.0363(4) -0.0024(3) 0.0143(3) 0.0081(3)
C14 0.0545(17) 0.0428(16) 0.0313(14) -0.0081(12) 0.0251(13) -0.0143(14)
C15 0.069(2) 0.0428(17) 0.0477(18) -0.0167(14) 0.0442(16) -0.0193(16)
C16 0.0562(18) 0.0319(14) 0.065(2) -0.0084(14) 0.0469(17) -0.0064(14)
C17 0.0402(14) 0.0275(13) 0.0448(15) -0.0013(11) 0.0280(12) -0.0037(12)
Cl17 0.0453(4) 0.0485(4) 0.0644(5) 0.0048(4) 0.0242(4) 0.0128(4)
N21 0.0203(9) 0.0201(9) 0.0206(9) 0.0010(7) 0.0087(7) 0.0017(8)
C21 0.0210(11) 0.0247(12) 0.0219(11) -0.0014(9) 0.0110(9) -0.0023(10)
C22 0.0247(12) 0.0202(11) 0.0263(12) -0.0014(9) 0.0111(10) -0.0049(10)
C23 0.0258(11) 0.0208(11) 0.0217(11) 0.0007(9) 0.0132(9) 0.0008(10)
N23 0.0197(9) 0.0202(9) 0.0197(9) 0.0014(8) 0.0069(7) 0.0000(8)
C24 0.0225(12) 0.0278(13) 0.0331(14) -0.0002(11) 0.0063(10) -0.0027(10)
C25 0.0305(13) 0.0221(12) 0.0382(14) 0.0002(11) 0.0099(11) 0.0022(11)
C26 0.0207(11) 0.0209(11) 0.0230(11) -0.0013(9) 0.0058(9) 0.0016(10)
C27 0.0249(12) 0.0305(13) 0.0275(12) -0.0043(10) 0.0111(10) 0.0014(11)
C28 0.0284(13) 0.0389(15) 0.0345(14) -0.0108(12) 0.0094(11) 0.0089(12)
C29 0.0330(14) 0.0248(13) 0.0318(14) -0.0062(11) 0.0000(11) 0.0058(11)
C30 0.0325(13) 0.0282(13) 0.0248(13) 0.0033(10) 0.0031(10) 0.0034(11)
C31 0.0214(11) 0.0246(12) 0.0218(11) -0.0013(9) 0.0048(9) -0.0006(10)
C32 0.0421(15) 0.0516(17) 0.0415(16) 0.0032(13) 0.0276(13) 0.0062(14)
C33 0.0593(19) 0.0395(16) 0.0464(18) -0.0020(14) 0.0060(15) 0.0256(15)
C34 0.0304(13) 0.0355(14) 0.0266(12) 0.0038(11) 0.0140(10) 0.0016(11)
C35 0.0223(11) 0.0167(11) 0.0264(12) -0.0001(9) 0.0086(9) 0.0012(9)
C36 0.0291(12) 0.0209(12) 0.0291(13) 0.0003(10) 0.0132(10) 0.0021(10)
C37 0.0273(12) 0.0250(12) 0.0403(14) -0.0062(11) 0.0175(11) -0.0006(11)
C38 0.0245(12) 0.0236(12) 0.0393(15) -0.0075(11) 0.0084(11) -0.0004(11)
C39 0.0302(13) 0.0231(12) 0.0248(12) 0.0011(10) 0.0038(10) 0.0009(11)
C40 0.0258(12) 0.0180(11) 0.0257(12) 0.0011(9) 0.0088(10) 0.0001(10)
C41 0.0385(14) 0.0445(16) 0.0295(14) 0.0014(12) 0.0185(11) 0.0025(13)
C42 0.0264(14) 0.063(2) 0.0538(19) -0.0102(16) 0.0075(13) 0.0027(14)
C43 0.0343(13) 0.0371(14) 0.0250(13) 0.0043(11) 0.0115(11) -0.0009(12)
C51 0.037(3) 0.074(5) 0.045(4) -0.025(3) 0.016(2) -0.008(3)
C52 0.054(4) 0.061(4) 0.051(4) -0.011(3) 0.032(3) 0.011(3)
C53 0.049(3) 0.051(3) 0.071(5) -0.002(4) 0.041(3) 0.005(3)
C54 0.027(2) 0.050(4) 0.072(4) -0.013(4) 0.023(2) -0.006(2)
C55 0.038(3) 0.063(4) 0.054(3) -0.004(3) 0.018(3) -0.006(3)
C56 0.036(3) 0.081(4) 0.054(3) -0.016(3) 0.015(3) -0.019(3)

loop_
_atom_type_symbol
_atom_type_description
_atom_type_scat_dispersion_real
_atom_type_scat_dispersion_imag
_atom_type_scat_source
C C 0.0033 0.0016 'International Tables Vol C Tables 4.2.6.8 and 6.1.1.4'
H H 0.0000 0.0000 'International Tables Vol C Tables 4.2.6.8 and 6.1.1.4'
Al Al 0.0645 0.0514 'International Tables Vol C Tables 4.2.6.8 and 6.1.1.4'
Cl Cl 0.1484 0.1585 'International Tables Vol C Tables 4.2.6.8 and 6.1.1.4'
Cu Cu 0.3201 1.2651 'International Tables Vol C Tables 4.2.6.8 and 6.1.1.4'
N N 0.0061 0.0033 'International Tables Vol C Tables 4.2.6.8 and 6.1.1.4'

loop_
_geom_angle_atom_site_label_1
_geom_angle_atom_site_label_2
_geom_angle_atom_site_label_3
_geom_angle
N1 Cu1 N3 96.45(8)
N1 Cu1 Al1 115.61(5)
N3 Cu1 Al1 147.93(6)
N23 Al1 N21 96.26(8)
N23 Al1 Cu1 115.14(6)
N21 Al1 Cu1 128.06(6)
C1 N1 C6 117.76(18)
C1 N1 Cu1 122.97(14)
C6 N1 Cu1 119.19(14)
N1 C1 C2 124.5(2)
N1 C1 C4 118.64(19)
C2 C1 C4 116.87(19)
C1 C2 C3 128.8(2)
N3 C3 C2 123.0(2)
N3 C3 C5 119.8(2)
C2 C3 C5 117.2(2)
C3 N3 C12 120.26(18)
C3 N3 Cu1 123.35(15)
C12 N3 Cu1 116.19(14)
C7 C6 C11 116.1(2)
C7 C6 N1 122.1(2)
C11 C6 N1 121.70(19)
C8 C7 C6 122.5(2)
C8 C7 Cl7 119.35(19)
C6 C7 Cl7 118.16(17)
C9 C8 C7 119.5(2)
C8 C9 C10 120.5(2)
C9 C10 C11 119.1(2)
C10 C11 C6 122.3(2)
C10 C11 Cl11 119.43(18)
C6 C11 Cl11 118.19(17)
C17 C12 C13 115.4(2)
C17 C12 N3 122.4(2)
C13 C12 N3 121.9(2)
C14 C13 C12 122.8(2)
C14 C13 Cl13 119.0(2)
C12 C13 Cl13 118.24(18)
C15 C14 C13 119.3(3)
C16 C15 C14 120.5(3)
C15 C16 C17 119.6(3)
C16 C17 C12 122.3(3)
C16 C17 Cl17 119.4(2)
C12 C17 Cl17 118.34(19)
C21 N21 C26 119.78(17)
C21 N21 Al1 124.27(15)
C26 N21 Al1 115.93(14)
N21 C21 C22 123.03(19)
N21 C21 C24 119.41(19)
C22 C21 C24 117.6(2)
C21 C22 C23 127.5(2)
N23 C23 C22 122.5(2)
N23 C23 C25 119.81(19)
C22 C23 C25 117.7(2)
C23 N23 C35 119.64(18)
C23 N23 Al1 124.85(14)
C35 N23 Al1 115.51(13)
C31 C26 C27 121.6(2)
C31 C26 N21 119.08(19)
C27 C26 N21 119.3(2)
C28 C27 C26 118.0(2)
C28 C27 C32 120.8(2)
C26 C27 C32 121.2(2)
C29 C28 C27 122.1(2)
C28 C29 C30 118.1(2)
C28 C29 C33 120.8(2)
C30 C29 C33 121.0(3)
C29 C30 C31 122.3(2)
C30 C31 C26 117.8(2)
C30 C31 C34 121.2(2)
C26 C31 C34 120.9(2)
C40 C35 C36 121.3(2)
C40 C35 N23 119.78(19)
C36 C35 N23 118.71(19)
C37 C36 C35 118.2(2)
C37 C36 C41 120.6(2)
C35 C36 C41 121.2(2)
C38 C37 C36 122.2(2)
C37 C38 C39 118.3(2)
C37 C38 C42 120.7(2)
C39 C38 C42 121.0(2)
C38 C39 C40 122.0(2)
C35 C40 C39 118.0(2)
C35 C40 C43 121.2(2)
C39 C40 C43 120.7(2)
C52 C51 C56 120.0
C53 C52 C51 120.0
C52 C53 C54 120.0
C55 C54 C53 120.0
C56 C55 C54 120.0
C55 C56 C51 120.0
C52' C51' C56' 120.0
C53' C52' C51' 120.0
C52' C53' C54' 120.0
C55' C54' C53' 120.0
C54' C55' C56' 120.0
C55' C56' C51' 120.0

loop_
_geom_bond_atom_site_label_1
_geom_bond_atom_site_label_2
_geom_bond_distance
Cu1 N1 1.9197(18)
Cu1 N3 1.9801(18)
Cu1 Al1 2.6143(7)
Al1 N23 1.8807(19)
Al1 N21 1.8984(18)
N1 C1 1.335(3)
N1 C6 1.413(3)
C1 C2 1.398(3)
C1 C4 1.513(3)
C2 C3 1.401(3)
C3 N3 1.318(3)
C3 C5 1.512(3)
N3 C12 1.408(3)
C6 C7 1.392(3)
C6 C11 1.399(3)
C7 C8 1.380(3)
C7 Cl7 1.737(2)
C8 C9 1.373(4)
C9 C10 1.380(4)
C10 C11 1.383(3)
C11 Cl11 1.734(2)
C12 C17 1.397(3)
C12 C13 1.401(3)
C13 C14 1.380(3)
C13 Cl13 1.738(3)
C14 C15 1.371(4)
C15 C16 1.367(4)
C16 C17 1.388(4)
C17 Cl17 1.737(3)
N21 C21 1.331(3)
N21 C26 1.446(3)
C21 C22 1.397(3)
C21 C24 1.510(3)
C22 C23 1.399(3)
C23 N23 1.334(3)
C23 C25 1.502(3)
N23 C35 1.452(3)
C26 C31 1.397(3)
C26 C27 1.398(3)
C27 C28 1.391(3)
C27 C32 1.507(3)
C28 C29 1.386(4)
C29 C30 1.387(4)
C29 C33 1.507(3)
C30 C31 1.393(3)
C31 C34 1.504(3)
C35 C40 1.391(3)
C35 C36 1.400(3)
C36 C37 1.386(3)
C36 C41 1.507(3)
C37 C38 1.381(3)
C38 C39 1.384(3)
C38 C42 1.516(3)
C39 C40 1.395(3)
C40 C43 1.510(3)
C51 C52 1.3900
C51 C56 1.3900
C52 C53 1.3900
C53 C54 1.3900
C54 C55 1.3900
C55 C56 1.3900
C51' C52' 1.3900
C51' C56' 1.3900
C52' C53' 1.3900
C53' C54' 1.3900
C54' C55' 1.3900
C55' C56' 1.3900
